data_4066624
loop_
_publ_author_name
'Pa\<zick\'y, Marek'
'Loos, Annette'
'Ferreira, Maria Jo\~ao'
'Serra, Daniel'
'Vinokurov, Nikolai'
'Rominger, Frank'
'J\"akel, Christoph'
'Hashmi, A. Stephen K.'
'Limbach, Michael'

_publ_section_title
;
 Synthesis, Reactivity, and Electrochemical Studies of Gold(I) and
 Gold(III) Complexes Supported by N-Heterocyclic Carbenes and Their
 Application in Catalysis
;
_journal_coden_ASTM ORGND7
_journal_issue 20
_journal_name_full Organometallics
_journal_page_first 4448
_journal_page_last 4458
_journal_paper_doi 10.1021/om1005484
_journal_volume 29
_journal_year 2010
_chemical_formula_sum 'C48 H56 Au2 F12 N8 O8 S4'
_chemical_formula_weight 1623.18
_chemical_name_common 'in manuscript 5b'
_space_group_IT_number 13
_symmetry_cell_setting monoclinic
_symmetry_space_group_name_Hall '-P 2yac'
_symmetry_space_group_name_H-M 'P 1 2/n 1'
_atom_sites_solution_hydrogens geom
_atom_sites_solution_primary direct
_atom_sites_solution_secondary difmap
_audit_creation_method SHELXL-97
_cell_angle_alpha 90.00
_cell_angle_beta 101.4040(10)
_cell_angle_gamma 90.00
_cell_formula_units_Z 2
_cell_length_a 12.2802(2)
_cell_length_b 11.2527(2)
_cell_length_c 22.1043(5)
_cell_measurement_reflns_used 8192
_cell_measurement_temperature 200(2)
_cell_volume 2994.19(10)
_computing_cell_refinement 'Bruker SAINT'
_computing_data_collection 'Bruker SMART'
_computing_data_reduction 'Bruker SAINT'
_computing_molecular_graphics 'Bruker SHELXTL'
_computing_publication_material 'Bruker SHELXTL'
_computing_structure_refinement 'SHELXL-97 (Sheldrick, 2008)'
_computing_structure_solution 'SHELXS-97 (Sheldrick, 2008)'
_diffrn_ambient_temperature 200(2)
_diffrn_measured_fraction_theta_full 0.999
_diffrn_measured_fraction_theta_max 0.999
_diffrn_measurement_device_type 'Bruker SMART CCD'
_diffrn_measurement_method '\w scans'
_diffrn_radiation_monochromator graphite
_diffrn_radiation_source 'fine-focus sealed tube'
_diffrn_radiation_type MoK\a
_diffrn_radiation_wavelength 0.71073
_diffrn_reflns_av_R_equivalents 0.0339
_diffrn_reflns_av_sigmaI/netI 0.0270
_diffrn_reflns_limit_h_max 15
_diffrn_reflns_limit_h_min -15
_diffrn_reflns_limit_k_max 14
_diffrn_reflns_limit_k_min -14
_diffrn_reflns_limit_l_max 28
_diffrn_reflns_limit_l_min -28
_diffrn_reflns_number 30141
_diffrn_reflns_theta_full 27.44
_diffrn_reflns_theta_max 27.44
_diffrn_reflns_theta_min 1.77
_exptl_absorpt_coefficient_mu 5.127
_exptl_absorpt_correction_T_max 0.5782
_exptl_absorpt_correction_T_min 0.3984
_exptl_absorpt_correction_type multi-scan
_exptl_absorpt_process_details
;
Sheldrick, G. M. (2008). <i>SADABS</i>. University of G\"ottingen, Germany.
;
_exptl_crystal_colour colorless
_exptl_crystal_density_diffrn 1.800
_exptl_crystal_density_method 'not measured'
_exptl_crystal_description polyhedron
_exptl_crystal_F_000 1588
_exptl_crystal_size_max 0.22
_exptl_crystal_size_mid 0.14
_exptl_crystal_size_min 0.12
_refine_diff_density_max 1.892
_refine_diff_density_min -1.208
_refine_diff_density_rms 0.108
_refine_ls_extinction_method none
_refine_ls_goodness_of_fit_ref 1.069
_refine_ls_hydrogen_treatment constr
_refine_ls_matrix_type full
_refine_ls_number_parameters 468
_refine_ls_number_reflns 6841
_refine_ls_number_restraints 265
_refine_ls_restrained_S_all 1.089
_refine_ls_R_factor_all 0.0382
_refine_ls_R_factor_gt 0.0274
_refine_ls_shift/su_max 0.001
_refine_ls_shift/su_mean 0.000
_refine_ls_structure_factor_coef Fsqd
_refine_ls_weighting_details 'calc w=1/[\s^2^(Fo^2^)+(0.0341P)^2^+4.8427P] where P=(Fo^2^+2Fc^2^)/3'
_refine_ls_weighting_scheme calc
_refine_ls_wR_factor_gt 0.0662
_refine_ls_wR_factor_ref 0.0715
_reflns_number_gt 5726
_reflns_number_total 6841
_reflns_threshold_expression >2sigma(I)
_cod_data_source_file om1005484_si_002.cif
_cod_data_source_block pa20
_cod_depositor_comments
;
The following automatic conversions were performed:

'_symmetry_cell_setting' value 'Monoclinic' changed to 'monoclinic'
according to /home/saulius/struct/CIF-dictionaries/cif_core.dic
dictionary named 'cif_core.dic' version 2.4.1 from 2010-06-29.

Automatic conversion script
Id: cif_fix_values 1715 2011-07-08 13:25:40Z adriana 

 Updated bibliographic information.

 Antanas Vaitkus,
 2021-09-21
;
_cod_original_sg_symbol_H-M P2/n
_cod_database_code 4066624

loop_
_symmetry_equiv_pos_as_xyz
'x, y, z'
'-x+1/2, y, -z+1/2'
'-x, -y, -z'
'x-1/2, -y, z-1/2'

loop_
_atom_site_label
_atom_site_type_symbol
_atom_site_fract_x
_atom_site_fract_y
_atom_site_fract_z
_atom_site_U_iso_or_equiv
_atom_site_adp_type
_atom_site_occupancy
_atom_site_symmetry_multiplicity
_atom_site_calc_flag
_atom_site_refinement_flags
_atom_site_disorder_assembly
_atom_site_disorder_group
Au1 Au 0.375392(12) 0.304823(12) 0.289558(6) 0.02721(6) Uani 1 1 d . . .
C1 C 0.3549(3) 0.2384(3) 0.37008(18) 0.0289(8) Uani 1 1 d . . .
N2 N 0.4248(3) 0.2596(3) 0.42499(15) 0.0321(7) Uani 1 1 d . . .
C3 C 0.3841(4) 0.2051(4) 0.4724(2) 0.0410(10) Uani 1 1 d . . .
H3 H 0.4169 0.2070 0.5151 0.049 Uiso 1 1 calc R . .
C4 C 0.2896(4) 0.1493(4) 0.4465(2) 0.0385(9) Uani 1 1 d . . .
H4 H 0.2433 0.1037 0.4673 0.046 Uiso 1 1 calc R . .
N5 N 0.2726(3) 0.1708(3) 0.38376(15) 0.0301(7) Uani 1 1 d . . .
C9 C 0.1768(3) 0.1288(3) 0.33887(18) 0.0316(8) Uani 1 1 d . . .
H9A H 0.1640 0.0439 0.3468 0.038 Uiso 1 1 calc R . .
H9B H 0.1932 0.1353 0.2969 0.038 Uiso 1 1 calc R . .
C10 C 0.0707(3) 0.1992(3) 0.3413(2) 0.0317(8) Uani 1 1 d . . .
H10A H 0.0131 0.1772 0.3051 0.038 Uiso 1 1 calc R . .
H10B H 0.0434 0.1750 0.3787 0.038 Uiso 1 1 calc R . .
C11 C 0.0843(3) 0.3331(3) 0.34218(18) 0.0284(8) Uani 1 1 d . . .
N12 N 0.1027(3) 0.3880(3) 0.29107(15) 0.0297(7) Uani 1 1 d . . .
C13 C 0.1146(4) 0.5074(4) 0.2918(2) 0.0364(9) Uani 1 1 d . . .
H13 H 0.1281 0.5460 0.2557 0.044 Uiso 1 1 calc R . .
C14 C 0.1080(4) 0.5756(4) 0.3430(2) 0.0403(10) Uani 1 1 d . . .
H14 H 0.1156 0.6596 0.3419 0.048 Uiso 1 1 calc R . .
C15 C 0.0902(4) 0.5199(4) 0.3951(2) 0.0420(10) Uani 1 1 d . . .
H15 H 0.0859 0.5644 0.4311 0.050 Uiso 1 1 calc R . .
C16 C 0.0786(4) 0.3970(4) 0.3947(2) 0.0377(9) Uani 1 1 d . . .
H16 H 0.0668 0.3570 0.4307 0.045 Uiso 1 1 calc R . .
C21 C 0.5232(3) 0.3320(4) 0.43065(18) 0.0327(9) Uani 1 1 d . . .
C22 C 0.6265(4) 0.2752(4) 0.4424(2) 0.0437(11) Uani 1 1 d . . .
C23 C 0.7204(4) 0.3465(5) 0.4448(2) 0.0487(12) Uani 1 1 d . . .
H23 H 0.7918 0.3105 0.4532 0.058 Uiso 1 1 calc R . .
C24 C 0.7126(4) 0.4681(5) 0.4352(2) 0.0465(11) Uani 1 1 d . . .
C25 C 0.6081(4) 0.5200(4) 0.4241(2) 0.0423(10) Uani 1 1 d . . .
H25 H 0.6022 0.6033 0.4173 0.051 Uiso 1 1 calc R . .
C26 C 0.5114(3) 0.4542(4) 0.42268(17) 0.0329(9) Uani 1 1 d . . .
C27 C 0.6386(5) 0.1430(5) 0.4518(3) 0.0678(17) Uani 1 1 d . . .
H27A H 0.6142 0.1206 0.4898 0.102 Uiso 1 1 calc R . .
H27B H 0.7167 0.1205 0.4549 0.102 Uiso 1 1 calc R . .
H27C H 0.5929 0.1017 0.4166 0.102 Uiso 1 1 calc R . .
C28 C 0.8151(5) 0.5427(6) 0.4356(3) 0.0717(18) Uani 1 1 d . . .
H28A H 0.8809 0.4996 0.4570 0.108 Uiso 1 1 calc R . .
H28B H 0.8085 0.6179 0.4570 0.108 Uiso 1 1 calc R . .
H28C H 0.8225 0.5591 0.3930 0.108 Uiso 1 1 calc R . .
C29 C 0.3994(4) 0.5144(4) 0.4128(2) 0.0401(10) Uani 1 1 d . . .
H29A H 0.3683 0.5196 0.3685 0.060 Uiso 1 1 calc R . .
H29B H 0.4079 0.5946 0.4305 0.060 Uiso 1 1 calc R . .
H29C H 0.3492 0.4682 0.4331 0.060 Uiso 1 1 calc R . .
S1 S 0.1707(2) 0.84040(15) 0.19512(9) 0.0877(6) Uani 1 1 d D . .
O11 O 0.1717(7) 0.8980(6) 0.1366(2) 0.153(3) Uani 1 1 d D . .
O12 O 0.1708(6) 0.7146(4) 0.1976(3) 0.132(3) Uani 1 1 d D . .
N13 N 0.2500 0.9052(6) 0.2500 0.075(2) Uani 1 2 d SD . .
C31 C 0.0428(8) 0.8854(6) 0.2123(4) 0.120(4) Uani 1 1 d D . .
F11 F 0.0259(6) 0.8401(7) 0.2628(3) 0.160(2) Uani 1 1 d D . .
F12 F 0.0290(5) 1.0018(4) 0.2114(3) 0.160(3) Uani 1 1 d D . .
F13 F -0.0404(6) 0.8417(6) 0.1622(4) 0.177(3) Uani 1 1 d D . .
S2 S -0.4758(5) 0.1125(5) -0.0393(2) 0.0460(11) Uani 0.50 1 d PDU A -1
O21 O -0.3884(7) 0.1562(8) -0.0677(4) 0.076(2) Uani 0.50 1 d PDU A -1
O22 O -0.5104(13) 0.1825(8) 0.0070(6) 0.065(3) Uani 0.50 1 d PDU A -1
N23 N -0.4535(7) -0.0231(6) -0.0233(3) 0.0444(17) Uani 0.50 1 d PDU A -1
C32 C -0.5948(10) 0.1097(10) -0.1023(5) 0.053(3) Uani 0.50 1 d PDU A -1
F21 F -0.6863(10) 0.0768(12) -0.0829(7) 0.097(4) Uani 0.50 1 d PDU A -1
F22 F -0.5781(8) 0.0379(8) -0.1467(3) 0.083(2) Uani 0.50 1 d PDU A -1
F23 F -0.6145(11) 0.2156(8) -0.1276(6) 0.092(4) Uani 0.50 1 d PDU A -1
S2B S -0.5047(4) -0.0982(5) 0.0241(2) 0.0390(9) Uani 0.50 1 d PDU A -1
O21B O -0.5970(5) -0.0462(7) 0.0446(4) 0.0565(18) Uani 0.50 1 d PDU A -1
O22B O -0.5100(11) -0.2203(7) 0.0056(6) 0.057(3) Uani 0.50 1 d PDU A -1
C32B C -0.3944(9) -0.0964(11) 0.0919(5) 0.052(3) Uani 0.50 1 d PDU A -1
F21B F -0.2980(9) -0.1325(10) 0.0802(6) 0.070(3) Uani 0.50 1 d PDU A -1
F22B F -0.3777(7) 0.0119(7) 0.1155(4) 0.087(2) Uani 0.50 1 d PDU A -1
F23B F -0.4193(10) -0.1682(12) 0.1346(5) 0.100(4) Uani 0.50 1 d PDU A -1
C41 C -0.713(2) 0.825(2) -0.2774(13) 0.183(14) Uani 0.50 1 d PDU B -1
H41A H -0.6784 0.9027 -0.2672 0.274 Uiso 0.50 1 calc PR B -1
H41B H -0.7760 0.8328 -0.3118 0.274 Uiso 0.50 1 calc PR B -1
H41C H -0.6578 0.7706 -0.2892 0.274 Uiso 0.50 1 calc PR B -1
C42 C -0.7526(19) 0.774(2) -0.2206(13) 0.164(10) Uani 0.50 1 d PDU B -1
H42A H -0.6888 0.7679 -0.1856 0.197 Uiso 0.50 1 calc PR B -1
H42B H -0.8075 0.8291 -0.2086 0.197 Uiso 0.50 1 calc PR B -1
C43 C -0.8048(15) 0.6532(18) -0.2342(9) 0.150(7) Uani 0.50 1 d PDU B -1
H43A H -0.8625 0.6587 -0.2724 0.180 Uiso 0.50 1 calc PR B -1
H43B H -0.8424 0.6312 -0.2001 0.180 Uiso 0.50 1 calc PR B -1
C44 C -0.725(2) 0.5551(18) -0.2423(14) 0.164(12) Uani 0.50 1 d PDU B -1
H44A H -0.6638 0.5519 -0.2055 0.197 Uiso 0.50 1 calc PR B -1
H44B H -0.6917 0.5722 -0.2788 0.197 Uiso 0.50 1 calc PR B -1
C45 C -0.7851(16) 0.434(2) -0.2509(13) 0.156(10) Uani 0.50 1 d PDU B -1
H45A H -0.8478 0.4367 -0.2867 0.188 Uiso 0.50 1 calc PR B -1
H45B H -0.8145 0.4134 -0.2136 0.188 Uiso 0.50 1 calc PR B -1
C46 C -0.697(2) 0.340(2) -0.2619(17) 0.209(16) Uani 0.50 1 d PDU B -1
H46A H -0.7322 0.2615 -0.2674 0.313 Uiso 0.50 1 calc PR B -1
H46B H -0.6358 0.3388 -0.2262 0.313 Uiso 0.50 1 calc PR B -1
H46C H -0.6694 0.3615 -0.2989 0.313 Uiso 0.50 1 calc PR B -1

loop_
_atom_site_aniso_label
_atom_site_aniso_U_11
_atom_site_aniso_U_22
_atom_site_aniso_U_33
_atom_site_aniso_U_23
_atom_site_aniso_U_13
_atom_site_aniso_U_12
Au1 0.03054(8) 0.02680(8) 0.02572(8) -0.00043(6) 0.00906(5) -0.00157(6)
C1 0.033(2) 0.0243(18) 0.032(2) 0.0021(15) 0.0109(16) 0.0039(15)
N2 0.0356(18) 0.0311(17) 0.0291(17) 0.0031(14) 0.0048(14) -0.0010(14)
C3 0.052(3) 0.043(2) 0.028(2) 0.0082(18) 0.0075(19) 0.000(2)
C4 0.046(2) 0.036(2) 0.034(2) 0.0091(18) 0.0100(19) -0.0031(19)
N5 0.0344(18) 0.0249(16) 0.0320(17) 0.0024(13) 0.0092(14) 0.0001(13)
C9 0.038(2) 0.0222(18) 0.035(2) 0.0002(15) 0.0084(17) -0.0039(16)
C10 0.033(2) 0.0283(19) 0.036(2) 0.0031(16) 0.0118(17) -0.0056(16)
C11 0.0267(19) 0.0280(19) 0.032(2) 0.0019(15) 0.0107(16) 0.0022(15)
N12 0.0324(17) 0.0277(16) 0.0308(16) 0.0012(13) 0.0106(14) 0.0030(13)
C13 0.044(2) 0.030(2) 0.039(2) 0.0076(17) 0.0177(19) 0.0045(18)
C14 0.050(3) 0.026(2) 0.048(2) -0.0019(18) 0.017(2) 0.0070(19)
C15 0.055(3) 0.035(2) 0.041(2) -0.0080(19) 0.022(2) 0.003(2)
C16 0.046(2) 0.036(2) 0.035(2) 0.0019(18) 0.0182(19) 0.0014(19)
C21 0.034(2) 0.036(2) 0.0267(19) -0.0008(16) 0.0032(16) 0.0000(16)
C22 0.041(2) 0.041(2) 0.047(3) 0.000(2) 0.001(2) 0.0054(19)
C23 0.031(2) 0.064(3) 0.049(3) -0.003(2) 0.004(2) 0.004(2)
C24 0.042(3) 0.062(3) 0.035(2) -0.004(2) 0.008(2) -0.015(2)
C25 0.055(3) 0.038(2) 0.035(2) 0.0004(19) 0.012(2) -0.011(2)
C26 0.042(2) 0.033(2) 0.0234(18) 0.0004(15) 0.0058(16) 0.0005(17)
C27 0.055(3) 0.045(3) 0.099(5) 0.007(3) 0.003(3) 0.013(3)
C28 0.062(4) 0.096(5) 0.058(3) -0.001(3) 0.013(3) -0.033(3)
C29 0.047(2) 0.034(2) 0.039(2) -0.0003(18) 0.0071(19) 0.0088(19)
S1 0.1373(17) 0.0491(8) 0.0921(13) -0.0169(8) 0.0601(13) -0.0294(10)
O11 0.240(8) 0.154(6) 0.074(3) -0.001(4) 0.050(4) -0.124(6)
O12 0.188(7) 0.043(3) 0.194(7) -0.042(3) 0.107(6) -0.027(3)
N13 0.116(6) 0.038(3) 0.072(5) 0.000 0.024(4) 0.000
C31 0.206(11) 0.055(4) 0.130(8) 0.005(5) 0.107(8) 0.025(6)
F11 0.161(6) 0.212(7) 0.125(5) 0.022(5) 0.074(4) 0.006(5)
F12 0.157(5) 0.091(4) 0.196(6) -0.042(4) -0.054(4) 0.044(3)
F13 0.167(6) 0.129(5) 0.209(7) -0.025(5) -0.026(5) -0.051(5)
S2 0.058(3) 0.0388(18) 0.044(2) -0.0056(16) 0.0190(15) -0.0016(16)
O21 0.074(5) 0.080(6) 0.083(6) 0.013(5) 0.036(5) -0.018(5)
O22 0.102(9) 0.036(5) 0.061(6) -0.017(5) 0.029(5) 0.004(5)
N23 0.053(5) 0.042(4) 0.042(4) 0.000(3) 0.020(3) 0.014(3)
C32 0.074(7) 0.039(6) 0.047(7) 0.004(5) 0.013(5) 0.013(6)
F21 0.059(6) 0.145(12) 0.082(7) 0.024(9) 0.004(4) 0.006(7)
F22 0.124(7) 0.070(5) 0.050(4) -0.013(4) 0.004(4) 0.026(5)
F23 0.130(10) 0.060(5) 0.082(6) 0.019(4) 0.008(6) 0.036(5)
S2B 0.0394(18) 0.0377(19) 0.042(2) -0.0062(16) 0.0126(14) 0.0043(14)
O21B 0.044(4) 0.061(5) 0.072(5) -0.005(4) 0.029(3) 0.012(3)
O22B 0.058(6) 0.036(5) 0.073(7) -0.010(4) 0.009(5) 0.002(4)
C32B 0.057(6) 0.061(8) 0.044(5) -0.007(5) 0.021(4) 0.006(6)
F21B 0.052(4) 0.090(7) 0.065(5) 0.003(5) 0.003(3) 0.018(5)
F22B 0.092(6) 0.088(5) 0.071(5) -0.042(4) -0.008(4) 0.008(4)
F23B 0.094(7) 0.145(10) 0.064(6) 0.052(8) 0.021(5) 0.011(7)
C41 0.089(19) 0.26(3) 0.15(2) 0.07(2) -0.073(13) -0.032(16)
C42 0.060(13) 0.206(17) 0.20(2) 0.083(19) -0.036(17) 0.010(12)
C43 0.090(12) 0.262(19) 0.083(13) 0.022(16) -0.019(11) -0.028(11)
C44 0.16(3) 0.203(18) 0.10(2) 0.072(19) -0.029(18) -0.007(10)
C45 0.11(2) 0.26(2) 0.068(10) -0.01(2) -0.047(17) -0.032(11)
C46 0.19(3) 0.24(2) 0.14(3) 0.00(2) -0.10(2) 0.04(2)

loop_
_atom_type_symbol
_atom_type_description
_atom_type_scat_dispersion_real
_atom_type_scat_dispersion_imag
_atom_type_scat_source
C C 0.0033 0.0016 'International Tables Vol C Tables 4.2.6.8 and 6.1.1.4'
H H 0.0000 0.0000 'International Tables Vol C Tables 4.2.6.8 and 6.1.1.4'
N N 0.0061 0.0033 'International Tables Vol C Tables 4.2.6.8 and 6.1.1.4'
O O 0.0106 0.0060 'International Tables Vol C Tables 4.2.6.8 and 6.1.1.4'
F F 0.0171 0.0103 'International Tables Vol C Tables 4.2.6.8 and 6.1.1.4'
S S 0.1246 0.1234 'International Tables Vol C Tables 4.2.6.8 and 6.1.1.4'
Au Au -2.0133 8.8022 'International Tables Vol C Tables 4.2.6.8 and 6.1.1.4'

loop_
_geom_angle_atom_site_label_1
_geom_angle_atom_site_label_2
_geom_angle_atom_site_label_3
_geom_angle
_geom_angle_site_symmetry_1
_geom_angle_site_symmetry_3
C1 Au1 N12 175.24(14) . 2
C1 Au1 Au1 102.05(11) . 2
N12 Au1 Au1 78.84(9) 2 2
N5 C1 N2 105.5(3) . .
N5 C1 Au1 130.2(3) . .
N2 C1 Au1 124.2(3) . .
C1 N2 C3 109.8(3) . .
C1 N2 C21 123.1(3) . .
C3 N2 C21 127.1(3) . .
C4 C3 N2 107.1(4) . .
C4 C3 H3 126.5 . .
N2 C3 H3 126.5 . .
C3 C4 N5 107.0(4) . .
C3 C4 H4 126.5 . .
N5 C4 H4 126.5 . .
C1 N5 C4 110.6(3) . .
C1 N5 C9 124.8(3) . .
C4 N5 C9 124.6(3) . .
N5 C9 C10 112.6(3) . .
N5 C9 H9A 109.1 . .
C10 C9 H9A 109.1 . .
N5 C9 H9B 109.1 . .
C10 C9 H9B 109.1 . .
H9A C9 H9B 107.8 . .
C11 C10 C9 115.0(3) . .
C11 C10 H10A 108.5 . .
C9 C10 H10A 108.5 . .
C11 C10 H10B 108.5 . .
C9 C10 H10B 108.5 . .
H10A C10 H10B 107.5 . .
N12 C11 C16 120.8(4) . .
N12 C11 C10 118.8(3) . .
C16 C11 C10 120.4(4) . .
C11 N12 C13 118.9(3) . .
C11 N12 Au1 125.8(3) . 2
C13 N12 Au1 115.2(3) . 2
N12 C13 C14 122.5(4) . .
N12 C13 H13 118.8 . .
C14 C13 H13 118.8 . .
C15 C14 C13 118.7(4) . .
C15 C14 H14 120.7 . .
C13 C14 H14 120.7 . .
C14 C15 C16 119.0(4) . .
C14 C15 H15 120.5 . .
C16 C15 H15 120.5 . .
C11 C16 C15 120.1(4) . .
C11 C16 H16 119.9 . .
C15 C16 H16 119.9 . .
C26 C21 C22 122.9(4) . .
C26 C21 N2 118.9(4) . .
C22 C21 N2 118.2(4) . .
C23 C22 C21 117.1(4) . .
C23 C22 C27 120.2(4) . .
C21 C22 C27 122.6(4) . .
C24 C23 C22 122.0(5) . .
C24 C23 H23 119.0 . .
C22 C23 H23 119.0 . .
C23 C24 C25 118.5(4) . .
C23 C24 C28 121.0(5) . .
C25 C24 C28 120.5(5) . .
C24 C25 C26 122.3(4) . .
C24 C25 H25 118.9 . .
C26 C25 H25 118.9 . .
C21 C26 C25 117.1(4) . .
C21 C26 C29 122.1(4) . .
C25 C26 C29 120.8(4) . .
C22 C27 H27A 109.5 . .
C22 C27 H27B 109.5 . .
H27A C27 H27B 109.5 . .
C22 C27 H27C 109.5 . .
H27A C27 H27C 109.5 . .
H27B C27 H27C 109.5 . .
C24 C28 H28A 109.5 . .
C24 C28 H28B 109.5 . .
H28A C28 H28B 109.5 . .
C24 C28 H28C 109.5 . .
H28A C28 H28C 109.5 . .
H28B C28 H28C 109.5 . .
C26 C29 H29A 109.5 . .
C26 C29 H29B 109.5 . .
H29A C29 H29B 109.5 . .
C26 C29 H29C 109.5 . .
H29A C29 H29C 109.5 . .
H29B C29 H29C 109.5 . .
O12 S1 O11 118.7(4) . .
O12 S1 N13 115.9(4) . .
O11 S1 N13 111.6(3) . .
O12 S1 C31 105.8(4) . .
O11 S1 C31 103.3(5) . .
N13 S1 C31 98.2(3) . .
S1 N13 S1 124.9(4) . 2
F11 C31 F12 111.4(7) . .
F11 C31 F13 108.8(8) . .
F12 C31 F13 105.0(7) . .
F11 C31 S1 112.3(6) . .
F12 C31 S1 113.5(6) . .
F13 C31 S1 105.3(5) . .
O22 S2 O21 118.7(7) . .
O22 S2 N23 116.0(6) . .
O21 S2 N23 108.6(6) . .
O22 S2 C32 104.7(8) . .
O21 S2 C32 103.3(6) . .
N23 S2 C32 103.6(6) . .
S2B N23 S2 126.5(5) . .
F23 C32 F22 106.3(10) . .
F23 C32 F21 107.0(11) . .
F22 C32 F21 109.5(11) . .
F23 C32 S2 111.3(10) . .
F22 C32 S2 111.3(8) . .
F21 C32 S2 111.2(10) . .
O21B S2B O22B 119.4(7) . .
O21B S2B N23 116.1(5) . .
O22B S2B N23 109.1(6) . .
O21B S2B C32B 104.1(6) . .
O22B S2B C32B 103.4(7) . .
N23 S2B C32B 102.3(6) . .
F21B C32B F23B 107.1(11) . .
F21B C32B F22B 106.5(10) . .
F23B C32B F22B 108.7(12) . .
F21B C32B S2B 112.7(10) . .
F23B C32B S2B 110.0(9) . .
F22B C32B S2B 111.6(8) . .
C42 C41 H41A 109.5 . .
C42 C41 H41B 109.5 . .
H41A C41 H41B 109.5 . .
C42 C41 H41C 109.5 . .
H41A C41 H41C 109.5 . .
H41B C41 H41C 109.5 . .
C43 C42 C41 111.2(14) . .
C43 C42 H42A 109.4 . .
C41 C42 H42A 109.4 . .
C43 C42 H42B 109.4 . .
C41 C42 H42B 109.4 . .
H42A C42 H42B 108.0 . .
C42 C43 C44 114.9(14) . .
C42 C43 H43A 108.5 . .
C44 C43 H43A 108.5 . .
C42 C43 H43B 108.5 . .
C44 C43 H43B 108.5 . .
H43A C43 H43B 107.5 . .
C43 C44 C45 110.6(17) . .
C43 C44 H44A 109.5 . .
C45 C44 H44A 109.5 . .
C43 C44 H44B 109.5 . .
C45 C44 H44B 109.5 . .
H44A C44 H44B 108.1 . .
C44 C45 C46 106.7(14) . .
C44 C45 H45A 110.4 . .
C46 C45 H45A 110.4 . .
C44 C45 H45B 110.4 . .
C46 C45 H45B 110.4 . .
H45A C45 H45B 108.6 . .
C45 C46 H46A 109.5 . .
C45 C46 H46B 109.5 . .
H46A C46 H46B 109.5 . .
C45 C46 H46C 109.5 . .
H46A C46 H46C 109.5 . .
H46B C46 H46C 109.5 . .

loop_
_geom_bond_atom_site_label_1
_geom_bond_atom_site_label_2
_geom_bond_distance
_geom_bond_site_symmetry_2
Au1 C1 1.992(4) .
Au1 N12 2.077(3) 2
Au1 Au1 3.2269(3) 2
C1 N5 1.347(5) .
C1 N2 1.362(5) .
N2 C3 1.389(5) .
N2 C21 1.442(5) .
C3 C4 1.344(6) .
C3 H3 0.9500 .
C4 N5 1.382(5) .
C4 H4 0.9500 .
N5 C9 1.459(5) .
C9 C10 1.534(6) .
C9 H9A 0.9900 .
C9 H9B 0.9900 .
C10 C11 1.516(5) .
C10 H10A 0.9900 .
C10 H10B 0.9900 .
C11 N12 1.346(5) .
C11 C16 1.380(6) .
N12 C13 1.352(5) .
N12 Au1 2.077(3) 2
C13 C14 1.383(6) .
C13 H13 0.9500 .
C14 C15 1.367(6) .
C14 H14 0.9500 .
C15 C16 1.389(6) .
C15 H15 0.9500 .
C16 H16 0.9500 .
C21 C26 1.390(6) .
C21 C22 1.398(6) .
C22 C23 1.397(7) .
C22 C27 1.506(7) .
C23 C24 1.385(7) .
C23 H23 0.9500 .
C24 C25 1.387(7) .
C24 C28 1.513(7) .
C25 C26 1.394(6) .
C25 H25 0.9500 .
C26 C29 1.511(6) .
C27 H27A 0.9800 .
C27 H27B 0.9800 .
C27 H27C 0.9800 .
C28 H28A 0.9800 .
C28 H28B 0.9800 .
C28 H28C 0.9800 .
C29 H29A 0.9800 .
C29 H29B 0.9800 .
C29 H29C 0.9800 .
S1 O12 1.416(5) .
S1 O11 1.450(5) .
S1 N13 1.576(3) .
S1 C31 1.762(8) .
N13 S1 1.576(3) 2
C31 F11 1.280(8) .
C31 F12 1.321(7) .
C31 F13 1.436(9) .
S2 O22 1.422(9) .
S2 O21 1.433(7) .
S2 N23 1.578(8) .
S2 C32 1.808(11) .
N23 S2B 1.570(7) .
C32 F23 1.319(11) .
C32 F22 1.319(11) .
C32 F21 1.331(12) .
S2B O21B 1.427(7) .
S2B O22B 1.431(9) .
S2B C32B 1.811(10) .
C32B F21B 1.324(11) .
C32B F23B 1.324(11) .
C32B F22B 1.326(11) .
C41 C42 1.543(17) .
C41 H41A 0.9800 .
C41 H41B 0.9800 .
C41 H41C 0.9800 .
C42 C43 1.509(17) .
C42 H42A 0.9900 .
C42 H42B 0.9900 .
C43 C44 1.513(18) .
C43 H43A 0.9900 .
C43 H43B 0.9900 .
C44 C45 1.546(18) .
C44 H44A 0.9900 .
C44 H44B 0.9900 .
C45 C46 1.559(17) .
C45 H45A 0.9900 .
C45 H45B 0.9900 .
C46 H46A 0.9800 .
C46 H46B 0.9800 .
C46 H46C 0.9800 .

loop_
_geom_torsion_atom_site_label_1
_geom_torsion_atom_site_label_2
_geom_torsion_atom_site_label_3
_geom_torsion_atom_site_label_4
_geom_torsion
_geom_torsion_site_symmetry_1
_geom_torsion_site_symmetry_4
N12 Au1 C1 N5 122.4(16) 2 .
Au1 Au1 C1 N5 22.1(4) 2 .
N12 Au1 C1 N2 -54.3(18) 2 .
Au1 Au1 C1 N2 -154.7(3) 2 .
N5 C1 N2 C3 -0.4(4) . .
Au1 C1 N2 C3 177.1(3) . .
N5 C1 N2 C21 -178.4(3) . .
Au1 C1 N2 C21 -1.0(5) . .
C1 N2 C3 C4 0.6(5) . .
C21 N2 C3 C4 178.5(4) . .
N2 C3 C4 N5 -0.5(5) . .
N2 C1 N5 C4 0.0(4) . .
Au1 C1 N5 C4 -177.2(3) . .
N2 C1 N5 C9 178.4(3) . .
Au1 C1 N5 C9 1.1(6) . .
C3 C4 N5 C1 0.3(5) . .
C3 C4 N5 C9 -178.0(4) . .
C1 N5 C9 C10 -103.6(4) . .
C4 N5 C9 C10 74.6(5) . .
N5 C9 C10 C11 47.6(5) . .
C9 C10 C11 N12 69.3(5) . .
C9 C10 C11 C16 -110.2(4) . .
C16 C11 N12 C13 -0.7(6) . .
C10 C11 N12 C13 179.9(4) . .
C16 C11 N12 Au1 175.4(3) . 2
C10 C11 N12 Au1 -4.0(5) . 2
C11 N12 C13 C14 -0.4(6) . .
Au1 N12 C13 C14 -176.9(3) 2 .
N12 C13 C14 C15 1.0(7) . .
C13 C14 C15 C16 -0.5(7) . .
N12 C11 C16 C15 1.1(6) . .
C10 C11 C16 C15 -179.5(4) . .
C14 C15 C16 C11 -0.5(7) . .
C1 N2 C21 C26 71.4(5) . .
C3 N2 C21 C26 -106.3(5) . .
C1 N2 C21 C22 -107.0(5) . .
C3 N2 C21 C22 75.3(6) . .
C26 C21 C22 C23 -1.2(7) . .
N2 C21 C22 C23 177.0(4) . .
C26 C21 C22 C27 179.2(5) . .
N2 C21 C22 C27 -2.5(7) . .
C21 C22 C23 C24 -0.8(7) . .
C27 C22 C23 C24 178.8(5) . .
C22 C23 C24 C25 1.2(7) . .
C22 C23 C24 C28 -177.6(5) . .
C23 C24 C25 C26 0.4(7) . .
C28 C24 C25 C26 179.2(4) . .
C22 C21 C26 C25 2.7(6) . .
N2 C21 C26 C25 -175.5(4) . .
C22 C21 C26 C29 -177.2(4) . .
N2 C21 C26 C29 4.5(6) . .
C24 C25 C26 C21 -2.3(6) . .
C24 C25 C26 C29 177.7(4) . .
O12 S1 N13 S1 1.6(3) . 2
O11 S1 N13 S1 -138.4(4) . 2
C31 S1 N13 S1 113.7(3) . 2
O12 S1 C31 F11 53.1(8) . .
O11 S1 C31 F11 178.5(7) . .
N13 S1 C31 F11 -66.9(7) . .
O12 S1 C31 F12 -179.5(7) . .
O11 S1 C31 F12 -54.0(7) . .
N13 S1 C31 F12 60.5(7) . .
O12 S1 C31 F13 -65.2(6) . .
O11 S1 C31 F13 60.3(6) . .
N13 S1 C31 F13 174.8(5) . .
O22 S2 N23 S2B 24.4(12) . .
O21 S2 N23 S2B 161.0(7) . .
C32 S2 N23 S2B -89.7(9) . .
O22 S2 C32 F23 67.6(11) . .
O21 S2 C32 F23 -57.3(11) . .
N23 S2 C32 F23 -170.5(9) . .
O22 S2 C32 F22 -174.0(9) . .
O21 S2 C32 F22 61.0(11) . .
N23 S2 C32 F22 -52.1(10) . .
O22 S2 C32 F21 -51.6(11) . .
O21 S2 C32 F21 -176.5(10) . .
N23 S2 C32 F21 70.3(10) . .
S2 N23 S2B O21B 14.1(11) . .
S2 N23 S2B O22B 152.4(8) . .
S2 N23 S2B C32B -98.5(8) . .
O21B S2B C32B F21B -174.5(9) . .
O22B S2B C32B F21B 60.0(11) . .
N23 S2B C32B F21B -53.3(10) . .
O21B S2B C32B F23B 66.1(10) . .
O22B S2B C32B F23B -59.4(11) . .
N23 S2B C32B F23B -172.7(9) . .
O21B S2B C32B F22B -54.7(10) . .
O22B S2B C32B F22B 179.9(9) . .
N23 S2B C32B F22B 66.5(10) . .
C41 C42 C43 C44 69(3) . .
C42 C43 C44 C45 176(2) . .
C43 C44 C45 C46 177(2) . .
